data_7245552
loop_
_publ_author_name
'Manfroni, Giacomo'
'Spingler, Bernhard'
'Prescimone, Alessandro'
'Constable, Edwin C.'
'Housecroft, Catherine E.'

_publ_section_title
;
 Multitopic 3,2':6',3''-terpyridine ligands as 4-connecting nodes in
 two-dimensional 4,4-networks
;
_journal_name_full CrystEngComm
_journal_paper_doi 10.1039/D2CE01130A
_journal_year 2022
_chemical_formula_moiety 'C26 H26 O4'
_chemical_formula_sum 'C26 H26 O4'
_chemical_formula_weight 402.47
_space_group_crystal_system orthorhombic
_space_group_IT_number 61
_space_group_name_Hall '-P 2ac 2ab'
_space_group_name_H-M_alt 'P b c a'
_atom_sites_solution_hydrogens geom
_atom_sites_solution_primary dual
_audit_creation_date 2021-01-13
_audit_creation_method
;
Olex2 1.3
(compiled 2020.11.12 svn.r5f609507 for OlexSys, GUI svn.r6226)
;
_audit_update_record
;
2022-03-29 deposited with the CCDC.	2022-09-23 downloaded from the CCDC.
;
_cell_angle_alpha 90
_cell_angle_beta 90
_cell_angle_gamma 90
_cell_formula_units_Z 4
_cell_length_a 9.0988(6)
_cell_length_b 8.7410(6)
_cell_length_c 27.1654(17)
_cell_measurement_reflns_used 8117
_cell_measurement_temperature 150
_cell_measurement_theta_max 68.990
_cell_measurement_theta_min 5.854
_cell_volume 2160.5(2)
_computing_cell_refinement 'SAINT v8.34A (Bruker, 2013)'
_computing_data_collection 'Apex2 (Bruker AXS, 2006)'
_computing_data_reduction 'SAINT v8.34A (Bruker, 2013)'
_computing_molecular_graphics 'Olex2 1.3 (Dolomanov et al., 2009)'
_computing_publication_material 'Olex2 1.3 (Dolomanov et al., 2009)'
_computing_structure_refinement 'SHELXL 2018/3 (Sheldrick, 2015)'
_computing_structure_solution 'SHELXT 2018/2 (Sheldrick, 2018)'
_diffrn_ambient_temperature 150
_diffrn_measured_fraction_theta_full 0.996
_diffrn_measured_fraction_theta_max 0.977
_diffrn_measurement_device Area
_diffrn_measurement_device_type 'Bruker APEX-II CCD'
_diffrn_measurement_method '\f & \w scans'
_diffrn_radiation_monochromator graphite
_diffrn_radiation_probe x-ray
_diffrn_radiation_type 'Cu K\a'
_diffrn_radiation_wavelength 1.54178
_diffrn_reflns_av_R_equivalents 0.0334
_diffrn_reflns_av_unetI/netI 0.0175
_diffrn_reflns_Laue_measured_fraction_full 0.996
_diffrn_reflns_Laue_measured_fraction_max 0.977
_diffrn_reflns_limit_h_max 10
_diffrn_reflns_limit_h_min -10
_diffrn_reflns_limit_k_max 9
_diffrn_reflns_limit_k_min -10
_diffrn_reflns_limit_l_max 32
_diffrn_reflns_limit_l_min -32
_diffrn_reflns_number 14033
_diffrn_reflns_point_group_measured_fraction_full 0.996
_diffrn_reflns_point_group_measured_fraction_max 0.977
_diffrn_reflns_theta_full 67.679
_diffrn_reflns_theta_max 69.871
_diffrn_reflns_theta_min 5.853
_diffrn_source_current 0.6
_diffrn_source_power 0.03
_diffrn_source_voltage 50.0
_diffrn_standards_number 0
_exptl_absorpt_coefficient_mu 0.661
_exptl_absorpt_correction_T_max 0.7533
_exptl_absorpt_correction_T_min 0.6948
_exptl_absorpt_correction_type multi-scan
_exptl_absorpt_process_details
;
SADABS-2012/1 (Bruker,2012) was used for absorption correction.
wR2(int) was 0.0552 before and 0.0397 after correction.
The Ratio of minimum to maximum transmission is 0.9223.
The \l/2 correction factor is 0.0015.
;
_exptl_crystal_colour yellow
_exptl_crystal_colour_primary yellow
_exptl_crystal_density_diffrn 1.237
_exptl_crystal_description plate
_exptl_crystal_F_000 856
_exptl_crystal_size_max 0.25
_exptl_crystal_size_mid 0.2
_exptl_crystal_size_min 0.08
_refine_diff_density_max 0.198
_refine_diff_density_min -0.160
_refine_diff_density_rms 0.034
_refine_ls_extinction_method none
_refine_ls_goodness_of_fit_ref 1.015
_refine_ls_hydrogen_treatment constr
_refine_ls_matrix_type full
_refine_ls_number_parameters 136
_refine_ls_number_reflns 1995
_refine_ls_number_restraints 0
_refine_ls_restrained_S_all 1.015
_refine_ls_R_factor_all 0.0386
_refine_ls_R_factor_gt 0.0354
_refine_ls_shift/su_max 0.001
_refine_ls_shift/su_mean 0.000
_refine_ls_structure_factor_coef Fsqd
_refine_ls_weighting_details 'w=1/[\s^2^(Fo^2^)+(0.0519P)^2^+0.6781P] where P=(Fo^2^+2Fc^2^)/3'
_refine_ls_weighting_scheme calc
_refine_ls_wR_factor_gt 0.0950
_refine_ls_wR_factor_ref 0.0984
_reflns_Friedel_coverage 0.000
_reflns_number_gt 1817
_reflns_number_total 1995
_reflns_threshold_expression 'I > 2\s(I)'
_cod_data_source_file d2ce01130a2.cif
_cod_data_source_block mag188
_cod_database_code 7245552
_shelx_shelxl_version_number 2018/3
_shelx_space_group_comment
;
The symmetry employed for this shelxl refinement is uniquely defined
by the following loop, which should always be used as a source of
symmetry information in preference to the above space-group names.
They are only intended as comments.
;
_shelx_estimated_absorpt_t_max 0.949
_shelx_estimated_absorpt_t_min 0.852
_olex2_refinement_description
;
1. Fixed Uiso
 At 1.2 times of:
  All C(H) groups, All C(H,H) groups
2.a Secondary CH2 refined with riding coordinates:
 C5(H5A,H5B), C6(H6A,H6B), C7(H7A,H7B)
2.b Aromatic/amide H refined with riding coordinates:
 C3(H3), C9(H9), C13(H13), C1(H1), C12(H12), C11(H11), C10(H10)
;
_olex2_date_sample_data_collection 2021-01-12
_olex2_date_sample_submission 2021-01-12
_olex2_diffrn_ambient_temperature_device 'Oxford Cryosystems'
_olex2_exptl_crystal_mounting_method 'The crystal was mounted on a mylar loop in perfluoroether oil'
_olex2_submission_original_sample_id MAG188
_olex2_submission_special_instructions 'No special instructions were received'

loop_
_space_group_symop_operation_xyz
'x, y, z'
'-x+1/2, -y, z+1/2'
'-x, y+1/2, -z+1/2'
'x+1/2, -y+1/2, -z'
'-x, -y, -z'
'x-1/2, y, -z-1/2'
'x, -y-1/2, z-1/2'
'-x-1/2, y-1/2, z'

loop_
_atom_site_label
_atom_site_type_symbol
_atom_site_fract_x
_atom_site_fract_y
_atom_site_fract_z
_atom_site_U_iso_or_equiv
_atom_site_adp_type
_atom_site_occupancy
_atom_site_site_symmetry_order
_atom_site_calc_flag
_atom_site_refinement_flags_posn
_atom_site_refinement_flags_adp
_atom_site_refinement_flags_occupancy
_atom_site_disorder_assembly
_atom_site_disorder_group
O2 O 0.67101(9) 0.18742(10) 0.55873(3) 0.0331(2) Uani 1 1 d . . . . .
O1 O 0.12461(11) 0.05643(14) 0.54505(4) 0.0518(3) Uani 1 1 d . . . . .
C4 C 0.58248(13) 0.09641(13) 0.53078(4) 0.0278(3) Uani 1 1 d . . . . .
C2 C 0.34872(13) -0.00809(14) 0.50568(4) 0.0290(3) Uani 1 1 d . . . . .
C3 C 0.43114(13) 0.08714(13) 0.53613(4) 0.0292(3) Uani 1 1 d . . . . .
H3 H 0.383362 0.146171 0.560750 0.035 Uiso 1 1 calc R U . . .
C8 C 0.97240(14) 0.35966(13) 0.66667(4) 0.0317(3) Uani 1 1 d . . . . .
C5 C 0.60650(14) 0.25780(13) 0.60151(4) 0.0317(3) Uani 1 1 d . . . . .
H5A H 0.568102 0.178575 0.624159 0.038 Uiso 1 1 calc R U . . .
H5B H 0.524260 0.325442 0.591729 0.038 Uiso 1 1 calc R U . . .
C6 C 0.72569(14) 0.34948(13) 0.62642(5) 0.0328(3) Uani 1 1 d . . . . .
H6A H 0.681754 0.405256 0.654522 0.039 Uiso 1 1 calc R U . . .
H6B H 0.762801 0.426710 0.602843 0.039 Uiso 1 1 calc R U . . .
C7 C 0.85611(14) 0.25597(13) 0.64535(4) 0.0335(3) Uani 1 1 d . . . . .
H7A H 0.821994 0.183593 0.670948 0.040 Uiso 1 1 calc R U . . .
H7B H 0.898573 0.195737 0.617960 0.040 Uiso 1 1 calc R U . . .
C9 C 0.94466(16) 0.44102(15) 0.70973(5) 0.0391(3) Uani 1 1 d . . . . .
H9 H 0.856165 0.423006 0.727360 0.047 Uiso 1 1 calc R U . . .
C13 C 1.10441(15) 0.38525(15) 0.64246(5) 0.0378(3) Uani 1 1 d . . . . .
H13 H 1.126657 0.329115 0.613456 0.045 Uiso 1 1 calc R U . . .
C1 C 0.18761(14) -0.01222(17) 0.51249(5) 0.0390(3) Uani 1 1 d . . . . .
H1 H 0.130592 -0.071571 0.490272 0.047 Uiso 1 1 calc R U . . .
C12 C 1.20486(16) 0.49249(17) 0.66023(5) 0.0454(3) Uani 1 1 d . . . . .
H12 H 1.294981 0.508589 0.643344 0.054 Uiso 1 1 calc R U . . .
C11 C 1.17392(17) 0.57504(17) 0.70211(6) 0.0476(4) Uani 1 1 d . . . . .
H11 H 1.241119 0.650089 0.713646 0.057 Uiso 1 1 calc R U . . .
C10 C 1.04438(18) 0.54805(17) 0.72730(5) 0.0477(4) Uani 1 1 d . . . . .
H10 H 1.023630 0.602881 0.756678 0.057 Uiso 1 1 calc R U . . .

loop_
_atom_site_aniso_label
_atom_site_aniso_U_11
_atom_site_aniso_U_22
_atom_site_aniso_U_33
_atom_site_aniso_U_23
_atom_site_aniso_U_13
_atom_site_aniso_U_12
O2 0.0296(5) 0.0408(5) 0.0289(4) -0.0047(3) -0.0040(3) -0.0095(4)
O1 0.0290(5) 0.0810(8) 0.0453(6) -0.0152(5) 0.0019(4) -0.0018(5)
C4 0.0278(6) 0.0313(6) 0.0242(5) 0.0030(4) -0.0062(4) -0.0053(5)
C2 0.0246(6) 0.0365(6) 0.0260(6) 0.0035(5) -0.0036(5) -0.0032(5)
C3 0.0281(6) 0.0343(6) 0.0253(5) 0.0002(4) -0.0021(4) -0.0018(5)
C8 0.0374(7) 0.0267(6) 0.0311(6) 0.0029(5) -0.0104(5) 0.0002(5)
C5 0.0342(6) 0.0285(5) 0.0325(6) -0.0030(5) -0.0048(5) -0.0008(5)
C6 0.0396(7) 0.0236(5) 0.0353(6) -0.0006(5) -0.0089(5) -0.0028(5)
C7 0.0423(7) 0.0246(5) 0.0335(6) -0.0012(5) -0.0103(5) -0.0017(5)
C9 0.0418(7) 0.0432(7) 0.0323(6) -0.0035(5) -0.0041(5) -0.0085(6)
C13 0.0394(7) 0.0379(6) 0.0361(6) 0.0027(5) -0.0050(5) 0.0054(6)
C1 0.0277(7) 0.0545(8) 0.0348(7) -0.0040(6) -0.0026(5) -0.0051(6)
C12 0.0344(7) 0.0502(8) 0.0515(8) 0.0098(6) -0.0046(6) -0.0035(6)
C11 0.0436(8) 0.0487(8) 0.0504(8) 0.0021(6) -0.0177(7) -0.0137(6)
C10 0.0540(9) 0.0510(8) 0.0380(7) -0.0099(6) -0.0106(6) -0.0109(7)

loop_
_atom_type_symbol
_atom_type_description
_atom_type_scat_dispersion_real
_atom_type_scat_dispersion_imag
_atom_type_scat_source
C C 0.0181 0.0091 'International Tables Vol C Tables 4.2.6.8 and 6.1.1.4'
H H 0.0000 0.0000 'International Tables Vol C Tables 4.2.6.8 and 6.1.1.4'
O O 0.0492 0.0322 'International Tables Vol C Tables 4.2.6.8 and 6.1.1.4'

loop_
_geom_angle_atom_site_label_1
_geom_angle_atom_site_label_2
_geom_angle_atom_site_label_3
_geom_angle
_geom_angle_site_symmetry_1
_geom_angle_site_symmetry_3
_geom_angle_publ_flag
C4 O2 C5 117.26(9) . . ?
O2 C4 C2 116.78(11) . 5_656 ?
O2 C4 C3 124.21(11) . . ?
C3 C4 C2 119.00(11) . 5_656 ?
C4 C2 C1 121.16(11) 5_656 . ?
C3 C2 C4 120.52(11) . 5_656 ?
C3 C2 C1 118.31(11) . . ?
C4 C3 C2 120.47(11) . . ?
C4 C3 H3 119.8 . . ?
C2 C3 H3 119.8 . . ?
C9 C8 C7 120.15(12) . . ?
C13 C8 C7 121.47(11) . . ?
C13 C8 C9 118.22(12) . . ?
O2 C5 H5A 110.3 . . ?
O2 C5 H5B 110.3 . . ?
O2 C5 C6 107.21(10) . . ?
H5A C5 H5B 108.5 . . ?
C6 C5 H5A 110.3 . . ?
C6 C5 H5B 110.3 . . ?
C5 C6 H6A 108.5 . . ?
C5 C6 H6B 108.5 . . ?
C5 C6 C7 115.12(10) . . ?
H6A C6 H6B 107.5 . . ?
C7 C6 H6A 108.5 . . ?
C7 C6 H6B 108.5 . . ?
C8 C7 C6 110.61(9) . . ?
C8 C7 H7A 109.5 . . ?
C8 C7 H7B 109.5 . . ?
C6 C7 H7A 109.5 . . ?
C6 C7 H7B 109.5 . . ?
H7A C7 H7B 108.1 . . ?
C8 C9 H9 119.5 . . ?
C10 C9 C8 120.98(14) . . ?
C10 C9 H9 119.5 . . ?
C8 C13 H13 119.6 . . ?
C8 C13 C12 120.76(13) . . ?
C12 C13 H13 119.6 . . ?
O1 C1 C2 123.23(12) . . ?
O1 C1 H1 118.4 . . ?
C2 C1 H1 118.4 . . ?
C13 C12 H12 119.9 . . ?
C11 C12 C13 120.27(14) . . ?
C11 C12 H12 119.9 . . ?
C12 C11 H11 120.2 . . ?
C12 C11 C10 119.59(13) . . ?
C10 C11 H11 120.2 . . ?
C9 C10 H10 119.9 . . ?
C11 C10 C9 120.13(14) . . ?
C11 C10 H10 119.9 . . ?

loop_
_geom_bond_atom_site_label_1
_geom_bond_atom_site_label_2
_geom_bond_distance
_geom_bond_site_symmetry_2
_geom_bond_publ_flag
O2 C4 1.3632(14) . ?
O2 C5 1.4401(14) . ?
O1 C1 1.2129(17) . ?
C4 C2 1.4029(17) 5_656 ?
C4 C3 1.3871(17) . ?
C2 C3 1.3927(16) . ?
C2 C1 1.4780(17) . ?
C3 H3 0.9500 . ?
C8 C7 1.5088(16) . ?
C8 C9 1.3922(18) . ?
C8 C13 1.3875(19) . ?
C5 H5A 0.9900 . ?
C5 H5B 0.9900 . ?
C5 C6 1.5087(16) . ?
C6 H6A 0.9900 . ?
C6 H6B 0.9900 . ?
C6 C7 1.5300(17) . ?
C7 H7A 0.9900 . ?
C7 H7B 0.9900 . ?
C9 H9 0.9500 . ?
C9 C10 1.3878(19) . ?
C13 H13 0.9500 . ?
C13 C12 1.395(2) . ?
C1 H1 0.9500 . ?
C12 H12 0.9500 . ?
C12 C11 1.376(2) . ?
C11 H11 0.9500 . ?
C11 C10 1.383(2) . ?
C10 H10 0.9500 . ?

loop_
_geom_torsion_atom_site_label_1
_geom_torsion_atom_site_label_2
_geom_torsion_atom_site_label_3
_geom_torsion_atom_site_label_4
_geom_torsion
_geom_torsion_site_symmetry_1
_geom_torsion_site_symmetry_2
_geom_torsion_site_symmetry_3
_geom_torsion_site_symmetry_4
_geom_torsion_publ_flag
O2 C4 C3 C2 179.47(10) . . . . ?
O2 C5 C6 C7 -62.54(13) . . . . ?
C4 O2 C5 C6 179.09(9) . . . . ?
C4 C2 C3 C4 0.19(19) 5_656 . . . ?
C4 C2 C1 O1 176.27(13) 5_656 . . . ?
C2 C4 C3 C2 -0.19(19) 5_656 . . . ?
C3 C2 C1 O1 -4.3(2) . . . . ?
C8 C9 C10 C11 -0.2(2) . . . . ?
C8 C13 C12 C11 -0.2(2) . . . . ?
C5 O2 C4 C2 -169.45(10) . . . 5_656 ?
C5 O2 C4 C3 10.88(16) . . . . ?
C5 C6 C7 C8 176.51(11) . . . . ?
C7 C8 C9 C10 -173.68(12) . . . . ?
C7 C8 C13 C12 173.84(12) . . . . ?
C9 C8 C7 C6 67.64(15) . . . . ?
C9 C8 C13 C12 -1.56(18) . . . . ?
C13 C8 C7 C6 -107.67(13) . . . . ?
C13 C8 C9 C10 1.79(19) . . . . ?
C13 C12 C11 C10 1.8(2) . . . . ?
C1 C2 C3 C4 -179.21(11) . . . . ?
C12 C11 C10 C9 -1.6(2) . . . . ?
